data_4025703
loop_
_publ_author_name
'Rachel L. Beingessner'
'Julie A. Farand'
'Louis Barriault'

_publ_section_title
;
 Progress toward the Total Synthesis of (\+-)-Havellockate
;
_journal_name_full 'Journal of Organic Chemistry'
_journal_page_first 6337
_journal_page_last 6346
_journal_paper_doi 10.1021/jo101279z
_journal_volume 75
_journal_year 2010
_chemical_formula_sum 'C11 H11 Br O3'
_chemical_formula_weight 271.11
_chemical_name_systematic
; 
 ? 
;
_space_group_IT_number 19
_symmetry_cell_setting orthorhombic
_symmetry_space_group_name_Hall 'P 2ac 2ab'
_symmetry_space_group_name_H-M 'P 21 21 21'
_atom_sites_solution_hydrogens geom
_atom_sites_solution_primary direct
_atom_sites_solution_secondary difmap
_audit_creation_method SHELXL-97
_cell_angle_alpha 90.00
_cell_angle_beta 90.00
_cell_angle_gamma 90.00
_cell_formula_units_Z 4
_cell_length_a 5.680(3)
_cell_length_b 8.405(5)
_cell_length_c 21.474(12)
_cell_measurement_reflns_used 133
_cell_measurement_temperature 203(2)
_cell_measurement_theta_max 24.76
_cell_measurement_theta_min 2.42
_cell_volume 1025.2(10)
_computing_cell_refinement 'SMART, Bruker (2000)'
_computing_data_collection 'SMART, Bruker (2000)'
_computing_data_reduction 'XPREP, Bruker (2000)'
_computing_molecular_graphics 'SHELXTL, Bruker (2000)'
_computing_publication_material 'SHELXTL, Bruker (2000)'
_computing_structure_refinement 'SHELXL-97 (Sheldrick, 1997)'
_computing_structure_solution 'SHELXS-97 (Sheldrick, 1990)'
_diffrn_ambient_temperature 203(2)
_diffrn_measured_fraction_theta_full 0.978
_diffrn_measured_fraction_theta_max 0.978
_diffrn_measurement_device_type 'CCD area detector'
_diffrn_measurement_method 'phi and omega scans'
_diffrn_radiation_monochromator graphite
_diffrn_radiation_source 'fine-focus sealed tube'
_diffrn_radiation_type MoK\a
_diffrn_radiation_wavelength 0.71073
_diffrn_reflns_av_R_equivalents 0.0318
_diffrn_reflns_av_sigmaI/netI 0.0248
_diffrn_reflns_limit_h_max 6
_diffrn_reflns_limit_h_min -6
_diffrn_reflns_limit_k_max 9
_diffrn_reflns_limit_k_min -9
_diffrn_reflns_limit_l_max 25
_diffrn_reflns_limit_l_min -25
_diffrn_reflns_number 7461
_diffrn_reflns_theta_full 24.78
_diffrn_reflns_theta_max 24.78
_diffrn_reflns_theta_min 1.90
_diffrn_standards_decay_% <1
_exptl_absorpt_coefficient_mu 3.992
_exptl_absorpt_correction_T_max 0.5023
_exptl_absorpt_correction_T_min 0.3355
_exptl_absorpt_correction_type multi-scan
_exptl_absorpt_process_details 'SADABS, Bruker (2000)'
_exptl_crystal_colour colorless
_exptl_crystal_density_diffrn 1.757
_exptl_crystal_density_meas ?
_exptl_crystal_density_method 'not measured'
_exptl_crystal_description block
_exptl_crystal_F_000 544
_exptl_crystal_size_max 0.35
_exptl_crystal_size_mid 0.20
_exptl_crystal_size_min 0.20
_refine_diff_density_max 0.564
_refine_diff_density_min -0.268
_refine_diff_density_rms 0.094
_refine_ls_abs_structure_details 'Flack H D (1983), Acta Cryst. A39, 876-881'
_refine_ls_abs_structure_Flack 0.503(14)
_refine_ls_extinction_method none
_refine_ls_goodness_of_fit_ref 1.027
_refine_ls_hydrogen_treatment constr
_refine_ls_matrix_type full
_refine_ls_number_parameters 137
_refine_ls_number_reflns 1723
_refine_ls_number_restraints 0
_refine_ls_restrained_S_all 1.027
_refine_ls_R_factor_all 0.0287
_refine_ls_R_factor_gt 0.0281
_refine_ls_shift/su_max 0.001
_refine_ls_shift/su_mean 0.001
_refine_ls_structure_factor_coef Fsqd
_refine_ls_weighting_details 'calc w=1/[\s^2^(Fo^2^)+(0.0567P)^2^+0.8945P] where P=(Fo^2^+2Fc^2^)/3'
_refine_ls_weighting_scheme calc
_refine_ls_wR_factor_gt 0.0808
_refine_ls_wR_factor_ref 0.0813
_reflns_number_gt 1695
_reflns_number_total 1723
_reflns_threshold_expression >2sigma(I)
_cod_data_source_file jo101279z_si_001.cif
_cod_data_source_block lb31
_cod_depositor_comments
;
The following automatic conversions were performed:

'_symmetry_cell_setting' value 'Orthorhombic' changed to
'orthorhombic' according to the built-in table from CIF Core
dictionary named 'cif_core.dic' version 2.4.1 from 2010-06-29.

Automatic conversion script
Id: cif_fix_values 1646 2011-03-28 12:23:43Z adriana 

The following automatic conversions were performed:

'_exptl_crystal_density_meas' value 'n/a' was changed to '?' - the
value is perceived as not measured.

Automatic conversion script
Id: cif_fix_values 3008 2015-01-20 13:52:24Z robertas 
;
_cod_original_cell_volume 1025.1(10)
_cod_database_code 4025703

loop_
_symmetry_equiv_pos_as_xyz
'x, y, z'
'-x+1/2, -y, z+1/2'
'-x, y+1/2, -z+1/2'
'x+1/2, -y+1/2, -z'

loop_
_atom_site_label
_atom_site_type_symbol
_atom_site_fract_x
_atom_site_fract_y
_atom_site_fract_z
_atom_site_U_iso_or_equiv
_atom_site_adp_type
_atom_site_occupancy
_atom_site_symmetry_multiplicity
_atom_site_calc_flag
_atom_site_refinement_flags
_atom_site_disorder_assembly
_atom_site_disorder_group
Br1 Br 0.17722(7) 1.07246(5) 0.520424(18) 0.03301(15) Uani 1 1 d . . .
O1 O 0.0016(5) 1.0569(4) 0.24910(13) 0.0339(6) Uani 1 1 d . . .
O2 O 0.5104(5) 0.8564(3) 0.45086(13) 0.0293(6) Uani 1 1 d . . .
O3 O 0.5358(5) 0.9848(3) 0.35481(13) 0.0260(6) Uani 1 1 d . . .
C1 C 0.2315(7) 1.0485(5) 0.42937(18) 0.0245(9) Uani 1 1 d . . .
C2 C 0.1518(7) 1.1977(5) 0.39882(19) 0.0259(8) Uani 1 1 d . . .
H2A H 0.1630 1.2940 0.4209 0.031 Uiso 1 1 calc R . .
C3 C 0.0654(8) 1.1995(5) 0.3414(2) 0.0289(9) Uani 1 1 d . . .
H3A H 0.0103 1.2958 0.3245 0.035 Uiso 1 1 calc R . .
C4 C 0.0546(6) 1.0549(5) 0.30417(19) 0.0261(8) Uani 1 1 d . . .
C5 C 0.1300(6) 0.8998(4) 0.33435(18) 0.0218(8) Uani 1 1 d . . .
H5A H 0.0335 0.8119 0.3173 0.026 Uiso 1 1 calc R . .
C6 C 0.1238(6) 0.8929(4) 0.40671(18) 0.0225(8) Uani 1 1 d . . .
H6A H -0.0337 0.8699 0.4243 0.027 Uiso 1 1 calc R . .
C7 C 0.3183(8) 0.7658(4) 0.42426(18) 0.0263(8) Uani 1 1 d . . .
H7A H 0.2601 0.6797 0.4517 0.032 Uiso 1 1 calc R . .
C8 C 0.4101(7) 0.7070(5) 0.3617(2) 0.0267(9) Uani 1 1 d . . .
H8A H 0.3098 0.6233 0.3443 0.032 Uiso 1 1 calc R . .
H8B H 0.5725 0.6683 0.3648 0.032 Uiso 1 1 calc R . .
C9 C 0.3943(7) 0.8621(5) 0.32364(19) 0.0238(8) Uani 1 1 d . . .
C10 C 0.4782(7) 0.8520(5) 0.25782(19) 0.0286(9) Uani 1 1 d . . .
H10A H 0.6453 0.8284 0.2574 0.043 Uiso 1 1 calc R . .
H10B H 0.4503 0.9527 0.2371 0.043 Uiso 1 1 calc R . .
H10C H 0.3933 0.7683 0.2363 0.043 Uiso 1 1 calc R . .
C11 C 0.4929(7) 1.0029(5) 0.42032(18) 0.0248(8) Uani 1 1 d . . .
H11A H 0.5991 1.0831 0.4390 0.030 Uiso 1 1 calc R . .

loop_
_atom_site_aniso_label
_atom_site_aniso_U_11
_atom_site_aniso_U_22
_atom_site_aniso_U_33
_atom_site_aniso_U_23
_atom_site_aniso_U_13
_atom_site_aniso_U_12
Br1 0.0404(2) 0.0349(2) 0.0237(2) -0.00517(18) 0.00428(19) -0.00149(19)
O1 0.0352(15) 0.0369(16) 0.0297(16) 0.0033(13) -0.0071(13) 0.0017(13)
O2 0.0253(14) 0.0346(15) 0.0281(16) -0.0015(12) -0.0070(12) 0.0059(13)
O3 0.0210(13) 0.0288(14) 0.0283(15) -0.0034(11) 0.0033(11) -0.0054(11)
C1 0.0237(19) 0.034(2) 0.0160(19) -0.0019(16) -0.0005(14) -0.0023(16)
C2 0.0213(18) 0.0221(18) 0.034(2) -0.0040(15) 0.0048(17) -0.0007(17)
C3 0.026(2) 0.027(2) 0.034(2) 0.0043(17) 0.0034(16) 0.0023(17)
C4 0.0186(17) 0.033(2) 0.027(2) 0.0038(18) 0.0005(14) 0.0039(17)
C5 0.0206(19) 0.0177(18) 0.027(2) -0.0010(14) 0.0037(15) -0.0002(14)
C6 0.0171(18) 0.025(2) 0.026(2) 0.0018(15) 0.0013(14) -0.0035(14)
C7 0.0287(19) 0.0226(18) 0.028(2) 0.0071(15) -0.0028(18) 0.0012(18)
C8 0.0253(19) 0.024(2) 0.030(2) 0.0003(17) -0.0017(16) 0.0051(16)
C9 0.0188(19) 0.0259(19) 0.027(2) -0.0036(16) -0.0027(15) 0.0024(15)
C10 0.024(2) 0.034(2) 0.028(2) -0.0014(18) 0.0018(17) 0.0006(17)
C11 0.0187(18) 0.030(2) 0.025(2) -0.0063(16) -0.0030(16) -0.0007(17)

loop_
_atom_type_symbol
_atom_type_description
_atom_type_scat_dispersion_real
_atom_type_scat_dispersion_imag
_atom_type_scat_source
C C 0.0033 0.0016 'International Tables Vol C Tables 4.2.6.8 and 6.1.1.4'
H H 0.0000 0.0000 'International Tables Vol C Tables 4.2.6.8 and 6.1.1.4'
O O 0.0106 0.0060 'International Tables Vol C Tables 4.2.6.8 and 6.1.1.4'
Br Br -0.2901 2.4595 'International Tables Vol C Tables 4.2.6.8 and 6.1.1.4'

loop_
_geom_angle_atom_site_label_1
_geom_angle_atom_site_label_2
_geom_angle_atom_site_label_3
_geom_angle
_geom_angle_site_symmetry_1
_geom_angle_site_symmetry_3
_geom_angle_publ_flag
C11 O2 C7 103.0(3) . . ?
C11 O3 C9 115.3(3) . . ?
C2 C1 C6 117.5(3) . . ?
C2 C1 C11 116.5(4) . . ?
C6 C1 C11 97.6(3) . . ?
C2 C1 Br1 107.5(3) . . ?
C6 C1 Br1 109.8(3) . . ?
C11 C1 Br1 107.3(3) . . ?
C3 C2 C1 122.2(4) . . ?
C2 C3 C4 121.1(4) . . ?
O1 C4 C3 122.1(4) . . ?
O1 C4 C5 119.7(4) . . ?
C3 C4 C5 118.1(4) . . ?
C4 C5 C9 112.7(3) . . ?
C4 C5 C6 116.9(3) . . ?
C9 C5 C6 99.3(3) . . ?
C1 C6 C5 106.1(3) . . ?
C1 C6 C7 102.9(3) . . ?
C5 C6 C7 104.3(3) . . ?
O2 C7 C8 105.1(3) . . ?
O2 C7 C6 105.4(3) . . ?
C8 C7 C6 104.4(3) . . ?
C7 C8 C9 100.0(3) . . ?
O3 C9 C10 107.3(3) . . ?
O3 C9 C8 108.7(3) . . ?
C10 C9 C8 115.8(3) . . ?
O3 C9 C5 108.5(3) . . ?
C10 C9 C5 117.4(3) . . ?
C8 C9 C5 98.7(3) . . ?
O2 C11 O3 110.7(3) . . ?
O2 C11 C1 103.2(3) . . ?
O3 C11 C1 108.2(3) . . ?

loop_
_geom_bond_atom_site_label_1
_geom_bond_atom_site_label_2
_geom_bond_distance
_geom_bond_site_symmetry_2
_geom_bond_publ_flag
Br1 C1 1.990(4) . ?
O1 C4 1.220(5) . ?
O2 C11 1.399(5) . ?
O2 C7 1.448(5) . ?
O3 C11 1.436(5) . ?
O3 C9 1.469(5) . ?
C1 C2 1.486(6) . ?
C1 C6 1.524(6) . ?
C1 C11 1.545(5) . ?
C2 C3 1.327(6) . ?
C3 C4 1.456(6) . ?
C4 C5 1.517(5) . ?
C5 C9 1.552(5) . ?
C5 C6 1.555(6) . ?
C6 C7 1.582(5) . ?
C7 C8 1.523(6) . ?
C8 C9 1.541(6) . ?
C9 C10 1.494(6) . ?

loop_
_geom_torsion_atom_site_label_1
_geom_torsion_atom_site_label_2
_geom_torsion_atom_site_label_3
_geom_torsion_atom_site_label_4
_geom_torsion
_geom_torsion_site_symmetry_1
_geom_torsion_site_symmetry_2
_geom_torsion_site_symmetry_3
_geom_torsion_site_symmetry_4
_geom_torsion_publ_flag
C6 C1 C2 C3 -25.0(6) . . . . ?
C11 C1 C2 C3 90.3(5) . . . . ?
Br1 C1 C2 C3 -149.3(4) . . . . ?
C1 C2 C3 C4 -2.9(6) . . . . ?
C2 C3 C4 O1 -171.4(4) . . . . ?
C2 C3 C4 C5 4.0(6) . . . . ?
O1 C4 C5 C9 83.3(4) . . . . ?
C3 C4 C5 C9 -92.1(4) . . . . ?
O1 C4 C5 C6 -162.5(3) . . . . ?
C3 C4 C5 C6 22.0(5) . . . . ?
C2 C1 C6 C5 45.8(4) . . . . ?
C11 C1 C6 C5 -79.4(3) . . . . ?
Br1 C1 C6 C5 169.0(2) . . . . ?
C2 C1 C6 C7 155.1(3) . . . . ?
C11 C1 C6 C7 29.9(4) . . . . ?
Br1 C1 C6 C7 -81.7(3) . . . . ?
C4 C5 C6 C1 -44.3(4) . . . . ?
C9 C5 C6 C1 77.2(3) . . . . ?
C4 C5 C6 C7 -152.5(3) . . . . ?
C9 C5 C6 C7 -31.1(3) . . . . ?
C11 O2 C7 C8 80.1(3) . . . . ?
C11 O2 C7 C6 -29.8(4) . . . . ?
C1 C6 C7 O2 -2.4(4) . . . . ?
C5 C6 C7 O2 108.2(3) . . . . ?
C1 C6 C7 C8 -112.9(3) . . . . ?
C5 C6 C7 C8 -2.3(4) . . . . ?
O2 C7 C8 C9 -75.6(3) . . . . ?
C6 C7 C8 C9 35.1(4) . . . . ?
C11 O3 C9 C10 -175.3(3) . . . . ?
C11 O3 C9 C8 -49.4(4) . . . . ?
C11 O3 C9 C5 56.9(4) . . . . ?
C7 C8 C9 O3 57.7(4) . . . . ?
C7 C8 C9 C10 178.5(3) . . . . ?
C7 C8 C9 C5 -55.3(3) . . . . ?
C4 C5 C9 O3 64.5(4) . . . . ?
C6 C5 C9 O3 -60.0(4) . . . . ?
C4 C5 C9 C10 -57.3(5) . . . . ?
C6 C5 C9 C10 178.3(3) . . . . ?
C4 C5 C9 C8 177.6(3) . . . . ?
C6 C5 C9 C8 53.1(3) . . . . ?
C7 O2 C11 O3 -64.4(4) . . . . ?
C7 O2 C11 C1 51.2(4) . . . . ?
C9 O3 C11 O2 52.3(4) . . . . ?
C9 O3 C11 C1 -60.1(4) . . . . ?
C2 C1 C11 O2 -176.9(3) . . . . ?
C6 C1 C11 O2 -51.0(3) . . . . ?
Br1 C1 C11 O2 62.6(3) . . . . ?
C2 C1 C11 O3 -59.5(4) . . . . ?
C6 C1 C11 O3 66.4(4) . . . . ?
Br1 C1 C11 O3 179.9(3) . . . . ?

loop_
_cod_related_entry_id
_cod_related_entry_database
_cod_related_entry_code
1 ChemSpider 30659275
